data_4089534
loop_
_publ_author_name
'Hlina, Johann'
'Baumgartner, Judith'
'Marschner, Christoph'
'Albers, Lena'
'M\"uller, Thomas'

_publ_section_title
;
 Cyclic Disilylated and Digermylated Germylenes.
;
_journal_issue 11
_journal_name_full Organometallics
_journal_page_first 3404
_journal_page_last 3410
_journal_paper_doi 10.1021/om400365v
_journal_volume 32
_journal_year 2013
_chemical_formula_sum 'C23 H60 Ge N2 Si8'
_chemical_formula_weight 662.04
_space_group_IT_number 14
_space_group_name_Hall '-P 2ybc'
_space_group_name_H-M_alt 'P 1 21/c 1'
_symmetry_cell_setting monoclinic
_symmetry_space_group_name_H-M 'P 1 21/c 1'
_atom_sites_solution_hydrogens geom
_atom_sites_solution_primary direct
_atom_sites_solution_secondary difmap
_audit_creation_method SHELXL-97
_cell_angle_alpha 90.00
_cell_angle_beta 107.35(3)
_cell_angle_gamma 90.00
_cell_formula_units_Z 4
_cell_length_a 11.388(2)
_cell_length_b 20.813(4)
_cell_length_c 16.958(3)
_cell_measurement_reflns_used 7243
_cell_measurement_temperature 100(2)
_cell_measurement_theta_max 52.429
_cell_measurement_theta_min 4.638
_cell_volume 3836.5(14)
_computing_cell_refinement 'Bruker XSCANS'
_computing_data_collection 'Bruker XSCANS'
_computing_data_reduction 'Bruker SHELXTL'
_computing_molecular_graphics 'Bruker SHELXTL'
_computing_publication_material 'Bruker SHELXTL'
_computing_structure_refinement 'SHELXL-97 (Sheldrick, 1997)'
_computing_structure_solution 'SHELXS-97 (Sheldrick, 1990)'
_diffrn_ambient_temperature 100(2)
_diffrn_measured_fraction_theta_full 0.999
_diffrn_measured_fraction_theta_max 0.999
_diffrn_measurement_device_type 'SMART APEX'
_diffrn_measurement_method '\w scans'
_diffrn_radiation_monochromator graphite
_diffrn_radiation_source 'fine-focus sealed tube'
_diffrn_radiation_type MoK\a
_diffrn_radiation_wavelength 0.71073
_diffrn_reflns_av_R_equivalents 0.0554
_diffrn_reflns_av_sigmaI/netI 0.0511
_diffrn_reflns_limit_h_max 14
_diffrn_reflns_limit_h_min -14
_diffrn_reflns_limit_k_max 25
_diffrn_reflns_limit_k_min -25
_diffrn_reflns_limit_l_max 21
_diffrn_reflns_limit_l_min -21
_diffrn_reflns_number 30500
_diffrn_reflns_theta_full 26.37
_diffrn_reflns_theta_max 26.37
_diffrn_reflns_theta_min 1.59
_exptl_absorpt_coefficient_mu 1.064
_exptl_absorpt_correction_T_max 0.8483
_exptl_absorpt_correction_T_min 0.7339
_exptl_absorpt_correction_type multi-scan
_exptl_absorpt_process_details SADABS
_exptl_crystal_colour yellow
_exptl_crystal_density_diffrn 1.146
_exptl_crystal_density_method 'not measured'
_exptl_crystal_description plates
_exptl_crystal_F_000 1424
_exptl_crystal_size_max 0.31
_exptl_crystal_size_mid 0.27
_exptl_crystal_size_min 0.16
_refine_diff_density_max 0.570
_refine_diff_density_min -0.332
_refine_diff_density_rms 0.075
_refine_ls_extinction_method none
_refine_ls_goodness_of_fit_ref 1.073
_refine_ls_hydrogen_treatment constr
_refine_ls_matrix_type full
_refine_ls_number_parameters 327
_refine_ls_number_reflns 7829
_refine_ls_number_restraints 0
_refine_ls_restrained_S_all 1.073
_refine_ls_R_factor_all 0.0552
_refine_ls_R_factor_gt 0.0423
_refine_ls_shift/su_max 0.008
_refine_ls_shift/su_mean 0.003
_refine_ls_structure_factor_coef Fsqd
_refine_ls_weighting_details 'calc w=1/[\s^2^(Fo^2^)+(0.0443P)^2^+0.4178P] where P=(Fo^2^+2Fc^2^)/3'
_refine_ls_weighting_scheme calc
_refine_ls_wR_factor_gt 0.0912
_refine_ls_wR_factor_ref 0.0961
_reflns_number_gt 6530
_reflns_number_total 7829
_reflns_threshold_expression >2sigma(I)
_cod_data_source_file om400365v_si_002.cif
_cod_data_source_block 6_853j
_cod_depositor_comments
;
The following automatic conversions were performed:

data item '_symmetry_cell_setting' value 'Monoclinic' was changed to
'monoclinic' in accordance with the
/home/saulius/struct/COD-crude-data/automatic-downloads/DataCite-retrospective/ACS/depositions/lib/dictionaries/cif_core.dic
dictionary named 'cif_core.dic' version 2.4.2 last updated on
2011-04-26.

Automatic conversion script
Id: cif_fix_values 6909 2019-04-08 15:41:33Z antanas 
;
_cod_original_cell_volume 3836.4(13)
_cod_original_sg_symbol_H-M P2(1)/c
_cod_database_code 4089534

loop_
_symmetry_equiv_pos_as_xyz
'x, y, z'
'-x, y+1/2, -z+1/2'
'-x, -y, -z'
'x, -y-1/2, z-1/2'

loop_
_atom_site_label
_atom_site_type_symbol
_atom_site_fract_x
_atom_site_fract_y
_atom_site_fract_z
_atom_site_U_iso_or_equiv
_atom_site_adp_type
_atom_site_occupancy
_atom_site_symmetry_multiplicity
_atom_site_calc_flag
_atom_site_refinement_flags
Ge1 Ge 0.16077(2) 0.186957(13) 0.221461(16) 0.01563(8) Uani 1 1 d .
Si1 Si -0.05309(6) 0.16524(4) 0.22025(4) 0.01599(16) Uani 1 1 d .
Si2 Si -0.07221(6) 0.10006(3) 0.32935(4) 0.01630(16) Uani 1 1 d .
Si3 Si 0.12433(7) 0.05380(4) 0.38615(4) 0.01717(17) Uani 1 1 d .
Si4 Si 0.26249(6) 0.10632(3) 0.32745(4) 0.01573(16) Uani 1 1 d .
Si5 Si -0.14157(7) 0.10832(4) 0.09597(5) 0.02261(18) Uani 1 1 d .
Si6 Si -0.17420(7) 0.25815(4) 0.20364(5) 0.02222(18) Uani 1 1 d .
Si7 Si 0.34035(7) 0.03545(4) 0.24710(5) 0.02001(17) Uani 1 1 d .
Si8 Si 0.44576(7) 0.14327(4) 0.42424(4) 0.01842(17) Uani 1 1 d .
N1 N 0.27601(19) 0.31509(10) 0.28261(13) 0.0184(5) Uani 1 1 d .
N2 N 0.2027(2) 0.27870(10) 0.37620(13) 0.0187(5) Uani 1 1 d .
C1 C -0.1233(3) 0.14341(14) 0.41191(17) 0.0253(6) Uani 1 1 d .
H1A H -0.2045 0.1626 0.3870 0.038 Uiso 1 1 calc R
H1B H -0.0639 0.1772 0.4367 0.038 Uiso 1 1 calc R
H1C H -0.1279 0.1127 0.4547 0.038 Uiso 1 1 calc R
C2 C -0.1890(2) 0.03382(13) 0.29174(17) 0.0233(6) Uani 1 1 d .
H2A H -0.2079 0.0141 0.3390 0.035 Uiso 1 1 calc R
H2B H -0.1552 0.0012 0.2629 0.035 Uiso 1 1 calc R
H2C H -0.2643 0.0518 0.2538 0.035 Uiso 1 1 calc R
C3 C 0.1681(3) 0.05837(15) 0.50274(17) 0.0296(7) Uani 1 1 d .
H3A H 0.1077 0.0346 0.5222 0.044 Uiso 1 1 calc R
H3B H 0.1694 0.1034 0.5198 0.044 Uiso 1 1 calc R
H3C H 0.2498 0.0394 0.5266 0.044 Uiso 1 1 calc R
C4 C 0.1101(3) -0.03422(13) 0.35907(19) 0.0292(7) Uani 1 1 d .
H4A H 0.1898 -0.0553 0.3826 0.044 Uiso 1 1 calc R
H4B H 0.0840 -0.0392 0.2989 0.044 Uiso 1 1 calc R
H4C H 0.0489 -0.0540 0.3816 0.044 Uiso 1 1 calc R
C5 C -0.1102(3) 0.01942(14) 0.10385(19) 0.0342(7) Uani 1 1 d .
H5A H -0.1087 0.0030 0.0500 0.051 Uiso 1 1 calc R
H5B H -0.1751 -0.0024 0.1207 0.051 Uiso 1 1 calc R
H5C H -0.0305 0.0114 0.1450 0.051 Uiso 1 1 calc R
C6 C -0.0778(3) 0.14106(16) 0.01393(17) 0.0350(8) Uani 1 1 d .
H6A H 0.0123 0.1400 0.0338 0.052 Uiso 1 1 calc R
H6B H -0.1056 0.1855 0.0013 0.052 Uiso 1 1 calc R
H6C H -0.1069 0.1148 -0.0361 0.052 Uiso 1 1 calc R
C7 C -0.3141(3) 0.11538(16) 0.05673(19) 0.0375(8) Uani 1 1 d .
H7A H -0.3370 0.1605 0.0442 0.056 Uiso 1 1 calc R
H7B H -0.3499 0.0998 0.0991 0.056 Uiso 1 1 calc R
H7C H -0.3453 0.0895 0.0065 0.056 Uiso 1 1 calc R
C8 C -0.1901(3) 0.29355(14) 0.09962(17) 0.0284(7) Uani 1 1 d .
H8A H -0.2268 0.2617 0.0568 0.043 Uiso 1 1 calc R
H8B H -0.1087 0.3059 0.0961 0.043 Uiso 1 1 calc R
H8C H -0.2431 0.3316 0.0915 0.043 Uiso 1 1 calc R
C9 C -0.3320(3) 0.24039(17) 0.2117(2) 0.0443(9) Uani 1 1 d .
H9A H -0.3793 0.2804 0.2057 0.066 Uiso 1 1 calc R
H9B H -0.3249 0.2211 0.2657 0.066 Uiso 1 1 calc R
H9C H -0.3742 0.2104 0.1679 0.066 Uiso 1 1 calc R
C10 C -0.1085(3) 0.32254(15) 0.28208(18) 0.0390(8) Uani 1 1 d .
H10A H -0.0248 0.3329 0.2815 0.058 Uiso 1 1 calc R
H10B H -0.1064 0.3072 0.3371 0.058 Uiso 1 1 calc R
H10C H -0.1601 0.3611 0.2685 0.058 Uiso 1 1 calc R
C11 C 0.2220(3) 0.00857(15) 0.15028(18) 0.0316(7) Uani 1 1 d .
H11A H 0.1746 0.0458 0.1226 0.047 Uiso 1 1 calc R
H11B H 0.1664 -0.0224 0.1642 0.047 Uiso 1 1 calc R
H11C H 0.2629 -0.0117 0.1134 0.047 Uiso 1 1 calc R
C12 C 0.4123(3) -0.04000(14) 0.30153(18) 0.0286(7) Uani 1 1 d .
H12A H 0.3570 -0.0595 0.3293 0.043 Uiso 1 1 calc R
H12B H 0.4909 -0.0295 0.3425 0.043 Uiso 1 1 calc R
H12C H 0.4266 -0.0703 0.2611 0.043 Uiso 1 1 calc R
C13 C 0.4582(3) 0.08039(14) 0.21135(18) 0.0280(7) Uani 1 1 d .
H13A H 0.4889 0.0527 0.1751 0.042 Uiso 1 1 calc R
H13B H 0.5267 0.0930 0.2593 0.042 Uiso 1 1 calc R
H13C H 0.4205 0.1189 0.1810 0.042 Uiso 1 1 calc R
C14 C 0.4313(3) 0.16985(15) 0.52695(17) 0.0288(7) Uani 1 1 d .
H14A H 0.5133 0.1783 0.5650 0.043 Uiso 1 1 calc R
H14B H 0.3912 0.1360 0.5498 0.043 Uiso 1 1 calc R
H14C H 0.3817 0.2091 0.5196 0.043 Uiso 1 1 calc R
C15 C 0.5107(3) 0.21336(14) 0.38128(18) 0.0263(7) Uani 1 1 d .
H15A H 0.5973 0.2192 0.4129 0.039 Uiso 1 1 calc R
H15B H 0.4644 0.2523 0.3852 0.039 Uiso 1 1 calc R
H15C H 0.5043 0.2051 0.3232 0.039 Uiso 1 1 calc R
C16 C 0.5677(2) 0.07889(13) 0.44963(17) 0.0244(6) Uani 1 1 d .
H16A H 0.5861 0.0658 0.3991 0.037 Uiso 1 1 calc R
H16B H 0.5379 0.0417 0.4736 0.037 Uiso 1 1 calc R
H16C H 0.6425 0.0957 0.4894 0.037 Uiso 1 1 calc R
C17 C 0.2092(2) 0.26573(12) 0.29895(16) 0.0169(5) Uani 1 1 d .
C18 C 0.3132(2) 0.35699(13) 0.34916(17) 0.0204(6) Uani 1 1 d .
C19 C 0.2664(2) 0.33421(13) 0.40785(17) 0.0203(6) Uani 1 1 d .
C20 C 0.3111(3) 0.32277(14) 0.20717(17) 0.0277(7) Uani 1 1 d .
H20A H 0.2734 0.2886 0.1681 0.042 Uiso 1 1 calc R
H20B H 0.4009 0.3203 0.2204 0.042 Uiso 1 1 calc R
H20C H 0.2827 0.3646 0.1823 0.042 Uiso 1 1 calc R
C21 C 0.3958(3) 0.41315(13) 0.34988(18) 0.0256(6) Uani 1 1 d .
H21A H 0.4050 0.4386 0.3999 0.038 Uiso 1 1 calc R
H21B H 0.3599 0.4399 0.3011 0.038 Uiso 1 1 calc R
H21C H 0.4767 0.3976 0.3491 0.038 Uiso 1 1 calc R
C22 C 0.2776(3) 0.35911(14) 0.49199(18) 0.0306(7) Uani 1 1 d .
H22A H 0.3337 0.3960 0.5038 0.046 Uiso 1 1 calc R
H22B H 0.3100 0.3252 0.5328 0.046 Uiso 1 1 calc R
H22C H 0.1964 0.3725 0.4948 0.046 Uiso 1 1 calc R
C23 C 0.1339(3) 0.24011(13) 0.41875(16) 0.0223(6) Uani 1 1 d .
H23A H 0.0810 0.2098 0.3797 0.033 Uiso 1 1 calc R
H23B H 0.0830 0.2683 0.4414 0.033 Uiso 1 1 calc R
H23C H 0.1914 0.2162 0.4638 0.033 Uiso 1 1 calc R

loop_
_atom_site_aniso_label
_atom_site_aniso_U_11
_atom_site_aniso_U_22
_atom_site_aniso_U_33
_atom_site_aniso_U_23
_atom_site_aniso_U_13
_atom_site_aniso_U_12
Ge1 0.01532(15) 0.01815(15) 0.01423(15) 0.00017(11) 0.00565(11) -0.00064(11)
Si1 0.0150(4) 0.0179(4) 0.0149(4) 0.0025(3) 0.0042(3) 0.0005(3)
Si2 0.0147(4) 0.0186(4) 0.0162(4) 0.0027(3) 0.0055(3) 0.0007(3)
Si3 0.0158(4) 0.0190(4) 0.0167(4) 0.0036(3) 0.0048(3) 0.0014(3)
Si4 0.0133(3) 0.0186(4) 0.0154(4) -0.0003(3) 0.0045(3) 0.0006(3)
Si5 0.0213(4) 0.0293(4) 0.0165(4) -0.0009(3) 0.0046(3) -0.0066(3)
Si6 0.0231(4) 0.0244(4) 0.0208(4) 0.0084(3) 0.0091(3) 0.0082(3)
Si7 0.0204(4) 0.0218(4) 0.0194(4) -0.0005(3) 0.0082(3) 0.0028(3)
Si8 0.0149(4) 0.0226(4) 0.0174(4) 0.0002(3) 0.0042(3) -0.0005(3)
N1 0.0148(11) 0.0211(12) 0.0192(12) 0.0017(9) 0.0050(9) -0.0002(9)
N2 0.0186(12) 0.0192(12) 0.0191(12) 0.0001(9) 0.0069(10) -0.0006(9)
C1 0.0274(16) 0.0282(16) 0.0262(15) 0.0012(13) 0.0172(13) 0.0027(13)
C2 0.0166(14) 0.0285(16) 0.0229(15) 0.0047(12) 0.0031(12) -0.0068(12)
C3 0.0262(16) 0.0416(19) 0.0219(15) 0.0107(13) 0.0088(13) 0.0011(14)
C4 0.0280(16) 0.0209(15) 0.0421(18) 0.0050(14) 0.0155(14) 0.0018(13)
C5 0.0419(19) 0.0317(18) 0.0314(17) -0.0084(14) 0.0147(15) -0.0086(15)
C6 0.0422(19) 0.044(2) 0.0214(16) -0.0050(14) 0.0134(14) -0.0147(16)
C7 0.0261(17) 0.050(2) 0.0310(17) 0.0014(16) -0.0003(14) -0.0088(15)
C8 0.0366(18) 0.0225(15) 0.0233(15) 0.0094(12) 0.0046(14) 0.0018(13)
C9 0.0319(19) 0.053(2) 0.056(2) 0.0272(18) 0.0256(18) 0.0192(16)
C10 0.060(2) 0.0305(18) 0.0254(17) 0.0011(14) 0.0106(16) 0.0235(16)
C11 0.0348(18) 0.0343(18) 0.0238(16) -0.0064(13) 0.0059(14) -0.0013(14)
C12 0.0313(17) 0.0255(16) 0.0308(16) 0.0002(13) 0.0122(14) 0.0078(13)
C13 0.0265(16) 0.0337(17) 0.0273(16) 0.0016(13) 0.0135(13) 0.0058(13)
C14 0.0255(16) 0.0395(18) 0.0197(15) -0.0071(13) 0.0042(13) -0.0009(14)
C15 0.0179(14) 0.0273(16) 0.0329(17) 0.0024(13) 0.0066(13) -0.0017(12)
C16 0.0205(14) 0.0246(15) 0.0247(15) 0.0034(12) 0.0017(12) 0.0003(12)
C17 0.0141(13) 0.0188(14) 0.0175(13) 0.0032(11) 0.0041(11) 0.0018(11)
C18 0.0177(14) 0.0184(14) 0.0235(14) -0.0014(11) 0.0034(12) 0.0011(11)
C19 0.0186(14) 0.0179(14) 0.0232(14) -0.0020(11) 0.0045(12) 0.0012(11)
C20 0.0322(17) 0.0297(17) 0.0229(15) 0.0032(13) 0.0108(13) -0.0058(13)
C21 0.0241(15) 0.0216(15) 0.0296(16) 0.0006(12) 0.0054(13) -0.0046(12)
C22 0.0384(18) 0.0251(16) 0.0302(17) -0.0080(13) 0.0131(14) -0.0066(14)
C23 0.0262(15) 0.0239(15) 0.0207(14) 0.0001(12) 0.0129(12) -0.0043(12)

loop_
_atom_type_symbol
_atom_type_description
_atom_type_scat_dispersion_real
_atom_type_scat_dispersion_imag
_atom_type_scat_source
C C 0.0033 0.0016 'International Tables Vol C Tables 4.2.6.8 and 6.1.1.4'
H H 0.0000 0.0000 'International Tables Vol C Tables 4.2.6.8 and 6.1.1.4'
N N 0.0061 0.0033 'International Tables Vol C Tables 4.2.6.8 and 6.1.1.4'
Si Si 0.0817 0.0704 'International Tables Vol C Tables 4.2.6.8 and 6.1.1.4'
Ge Ge 0.1547 1.8001 'International Tables Vol C Tables 4.2.6.8 and 6.1.1.4'

loop_
_geom_angle_atom_site_label_1
_geom_angle_atom_site_label_2
_geom_angle_atom_site_label_3
_geom_angle
C17 Ge1 Si1 103.03(7)
C17 Ge1 Si4 95.60(7)
Si1 Ge1 Si4 97.38(3)
Si6 Si1 Si2 112.38(4)
Si6 Si1 Si5 103.13(4)
Si2 Si1 Si5 107.26(4)
Si6 Si1 Ge1 113.17(4)
Si2 Si1 Ge1 114.86(4)
Si5 Si1 Ge1 104.83(4)
C2 Si2 C1 104.86(13)
C2 Si2 Si1 112.06(9)
C1 Si2 Si1 115.23(9)
C2 Si2 Si3 109.03(9)
C1 Si2 Si3 110.78(10)
Si1 Si2 Si3 104.88(4)
C4 Si3 C3 106.29(14)
C4 Si3 Si2 107.14(10)
C3 Si3 Si2 109.14(10)
C4 Si3 Si4 111.50(10)
C3 Si3 Si4 114.57(10)
Si2 Si3 Si4 107.96(4)
Si7 Si4 Si3 111.52(4)
Si7 Si4 Si8 101.46(4)
Si3 Si4 Si8 114.71(4)
Si7 Si4 Ge1 100.36(3)
Si3 Si4 Ge1 113.09(4)
Si8 Si4 Ge1 114.06(4)
C6 Si5 C5 107.59(15)
C6 Si5 C7 107.64(15)
C5 Si5 C7 104.93(15)
C6 Si5 Si1 108.80(10)
C5 Si5 Si1 114.07(10)
C7 Si5 Si1 113.47(11)
C8 Si6 C9 108.69(15)
C8 Si6 C10 107.03(14)
C9 Si6 C10 106.04(17)
C8 Si6 Si1 109.06(10)
C9 Si6 Si1 111.74(11)
C10 Si6 Si1 114.06(11)
C11 Si7 C13 105.23(14)
C11 Si7 C12 105.97(14)
C13 Si7 C12 108.98(13)
C11 Si7 Si4 113.45(10)
C13 Si7 Si4 107.67(10)
C12 Si7 Si4 115.04(10)
C15 Si8 C14 106.51(14)
C15 Si8 C16 106.99(13)
C14 Si8 C16 105.05(13)
C15 Si8 Si4 110.57(10)
C14 Si8 Si4 115.80(10)
C16 Si8 Si4 111.39(9)
C17 N1 C18 111.3(2)
C17 N1 C20 125.5(2)
C18 N1 C20 123.2(2)
C17 N2 C19 111.5(2)
C17 N2 C23 124.0(2)
C19 N2 C23 124.5(2)
N1 C17 N2 104.0(2)
N1 C17 Ge1 122.00(18)
N2 C17 Ge1 133.42(19)
C19 C18 N1 106.7(2)
C19 C18 C21 130.9(3)
N1 C18 C21 122.3(2)
C18 C19 N2 106.5(2)
C18 C19 C22 130.3(3)
N2 C19 C22 123.2(2)

loop_
_geom_bond_atom_site_label_1
_geom_bond_atom_site_label_2
_geom_bond_distance
Ge1 C17 2.071(3)
Ge1 Si1 2.4709(9)
Ge1 Si4 2.4795(9)
Si1 Si6 2.3429(11)
Si1 Si2 2.3561(10)
Si1 Si5 2.3652(12)
Si2 C2 1.889(3)
Si2 C1 1.897(3)
Si2 Si3 2.3619(12)
Si3 C4 1.884(3)
Si3 C3 1.892(3)
Si3 Si4 2.3655(11)
Si4 Si7 2.3534(11)
Si4 Si8 2.3661(13)
Si5 C6 1.879(3)
Si5 C5 1.882(3)
Si5 C7 1.883(3)
Si6 C8 1.870(3)
Si6 C9 1.879(3)
Si6 C10 1.879(3)
Si7 C11 1.872(3)
Si7 C13 1.878(3)
Si7 C12 1.881(3)
Si8 C15 1.878(3)
Si8 C14 1.881(3)
Si8 C16 1.885(3)
N1 C17 1.355(3)
N1 C18 1.389(3)
N1 C20 1.458(3)
N2 C17 1.361(3)
N2 C19 1.385(3)
N2 C23 1.455(3)
C18 C19 1.347(4)
C18 C21 1.498(4)
C19 C22 1.488(4)

loop_
_geom_torsion_atom_site_label_1
_geom_torsion_atom_site_label_2
_geom_torsion_atom_site_label_3
_geom_torsion_atom_site_label_4
_geom_torsion
C17 Ge1 Si1 Si6 45.29(8)
Si4 Ge1 Si1 Si6 142.81(4)
C17 Ge1 Si1 Si2 -85.60(8)
Si4 Ge1 Si1 Si2 11.92(4)
C17 Ge1 Si1 Si5 156.94(8)
Si4 Ge1 Si1 Si5 -105.54(4)
Si6 Si1 Si2 C2 95.96(11)
Si5 Si1 Si2 C2 -16.70(11)
Ge1 Si1 Si2 C2 -132.77(10)
Si6 Si1 Si2 C1 -23.83(11)
Si5 Si1 Si2 C1 -136.49(11)
Ge1 Si1 Si2 C1 107.44(11)
Si6 Si1 Si2 Si3 -145.90(4)
Si5 Si1 Si2 Si3 101.45(5)
Ge1 Si1 Si2 Si3 -14.63(5)
C2 Si2 Si3 C4 10.28(14)
C1 Si2 Si3 C4 125.19(14)
Si1 Si2 Si3 C4 -109.89(10)
C2 Si2 Si3 C3 -104.40(14)
C1 Si2 Si3 C3 10.50(15)
Si1 Si2 Si3 C3 135.42(11)
C2 Si2 Si3 Si4 130.50(10)
C1 Si2 Si3 Si4 -114.60(10)
Si1 Si2 Si3 Si4 10.32(5)
C4 Si3 Si4 Si7 1.93(11)
C3 Si3 Si4 Si7 122.69(11)
Si2 Si3 Si4 Si7 -115.50(5)
C4 Si3 Si4 Si8 -112.70(11)
C3 Si3 Si4 Si8 8.07(12)
Si2 Si3 Si4 Si8 129.87(4)
C4 Si3 Si4 Ge1 114.15(11)
C3 Si3 Si4 Ge1 -125.09(11)
Si2 Si3 Si4 Ge1 -3.28(5)
C17 Ge1 Si4 Si7 -141.97(8)
Si1 Ge1 Si4 Si7 114.07(4)
C17 Ge1 Si4 Si3 99.13(8)
Si1 Ge1 Si4 Si3 -4.82(4)
C17 Ge1 Si4 Si8 -34.34(8)
Si1 Ge1 Si4 Si8 -138.30(4)
Si6 Si1 Si5 C6 82.65(12)
Si2 Si1 Si5 C6 -158.55(12)
Ge1 Si1 Si5 C6 -36.02(12)
Si6 Si1 Si5 C5 -157.24(12)
Si2 Si1 Si5 C5 -38.43(12)
Ge1 Si1 Si5 C5 84.10(12)
Si6 Si1 Si5 C7 -37.13(12)
Si2 Si1 Si5 C7 81.67(12)
Ge1 Si1 Si5 C7 -155.80(11)
Si2 Si1 Si6 C8 -163.43(11)
Si5 Si1 Si6 C8 -48.24(11)
Ge1 Si1 Si6 C8 64.45(11)
Si2 Si1 Si6 C9 -43.25(13)
Si5 Si1 Si6 C9 71.94(13)
Ge1 Si1 Si6 C9 -175.37(12)
Si2 Si1 Si6 C10 77.00(13)
Si5 Si1 Si6 C10 -167.82(12)
Ge1 Si1 Si6 C10 -55.12(13)
Si3 Si4 Si7 C11 68.67(12)
Si8 Si4 Si7 C11 -168.75(11)
Ge1 Si4 Si7 C11 -51.37(12)
Si3 Si4 Si7 C13 -175.30(10)
Si8 Si4 Si7 C13 -52.72(10)
Ge1 Si4 Si7 C13 64.66(10)
Si3 Si4 Si7 C12 -53.58(12)
Si8 Si4 Si7 C12 69.00(12)
Ge1 Si4 Si7 C12 -173.63(11)
Si7 Si4 Si8 C15 85.77(11)
Si3 Si4 Si8 C15 -153.87(10)
Ge1 Si4 Si8 C15 -21.17(11)
Si7 Si4 Si8 C14 -152.99(11)
Si3 Si4 Si8 C14 -32.64(12)
Ge1 Si4 Si8 C14 100.07(12)
Si7 Si4 Si8 C16 -33.05(10)
Si3 Si4 Si8 C16 87.30(11)
Ge1 Si4 Si8 C16 -139.99(10)
C18 N1 C17 N2 1.6(3)
C20 N1 C17 N2 178.6(2)
C18 N1 C17 Ge1 -170.59(17)
C20 N1 C17 Ge1 6.5(4)
C19 N2 C17 N1 -1.3(3)
C23 N2 C17 N1 176.8(2)
C19 N2 C17 Ge1 169.6(2)
C23 N2 C17 Ge1 -12.4(4)
Si1 Ge1 C17 N1 -139.64(19)
Si4 Ge1 C17 N1 121.4(2)
Si1 Ge1 C17 N2 50.9(3)
Si4 Ge1 C17 N2 -48.1(2)
C17 N1 C18 C19 -1.3(3)
C20 N1 C18 C19 -178.5(2)
C17 N1 C18 C21 175.5(2)
C20 N1 C18 C21 -1.6(4)
N1 C18 C19 N2 0.5(3)
C21 C18 C19 N2 -176.0(3)
N1 C18 C19 C22 179.4(3)
C21 C18 C19 C22 2.8(5)
C17 N2 C19 C18 0.5(3)
C23 N2 C19 C18 -177.6(2)
C17 N2 C19 C22 -178.5(2)
C23 N2 C19 C22 3.5(4)
